data_2201010
loop_
_publ_author_name
'Suh, Hong Ryol'
'Suh, Hyung Sock'
'Yun, Sock Sung'
'Lee, Eun Kwang'
'Kang, Sung Kwon'

_publ_section_title
;
 Triaquatris(2,6-dinitrophenolato)neodymium(III)
;
_journal_issue 6
_journal_name_full 'Acta Crystallographica Section E'
_journal_page_first m284
_journal_page_last m286
_journal_paper_doi 10.1107/S1600536802008267
_journal_volume 58
_journal_year 2002
_chemical_formula_iupac '[Nd (C6 H3 N2 O5)3 (H2 O)3]'
_chemical_formula_moiety 'C18 H15 N6 Nd O18'
_chemical_formula_sum 'C18 H15 N6 Nd O18'
_chemical_formula_weight 747.6
_space_group_IT_number 2
_symmetry_cell_setting triclinic
_symmetry_space_group_name_Hall '-P 1'
_symmetry_space_group_name_H-M 'P -1'
_audit_creation_method 'WinGX routine CIF_UPDATE'
_cell_angle_alpha 73.800(5)
_cell_angle_beta 74.710(5)
_cell_angle_gamma 69.236(5)
_cell_formula_units_Z 2
_cell_length_a 8.6451(5)
_cell_length_b 11.8493(7)
_cell_length_c 13.9227(11)
_cell_measurement_reflns_used 51
_cell_measurement_temperature 293(2)
_cell_measurement_theta_max 12.56
_cell_measurement_theta_min 4.7
_cell_volume 1258.88(15)
_computing_cell_refinement XSCANS
_computing_data_collection 'XSCANS (Bruker, 1996)'
_computing_data_reduction 'SHELXTL (Bruker, 1997)'
_computing_molecular_graphics 'ORTEP-3 for Windows (Farrugia, 1997)'
_computing_publication_material 'WinGX (Farrugia, 1999)'
_computing_structure_refinement 'SHELXL97 (Sheldrick, 1997)'
_computing_structure_solution 'SHELXS97 (Sheldrick, 1997)'
_diffrn_measured_fraction_theta_full 0.994
_diffrn_measured_fraction_theta_max 0.994
_diffrn_measurement_device_type 'Bruker P4'
_diffrn_measurement_method 2\q/\w
_diffrn_radiation_type MoK\a
_diffrn_radiation_wavelength 0.71073
_diffrn_reflns_av_R_equivalents 0.0255
_diffrn_reflns_av_sigmaI/netI 0.0521
_diffrn_reflns_limit_h_max 11
_diffrn_reflns_limit_h_min -1
_diffrn_reflns_limit_k_max 15
_diffrn_reflns_limit_k_min -14
_diffrn_reflns_limit_l_max 18
_diffrn_reflns_limit_l_min -17
_diffrn_reflns_number 6904
_diffrn_reflns_theta_full 27.5
_diffrn_reflns_theta_max 27.5
_diffrn_reflns_theta_min 1.88
_diffrn_standards_decay_% 0
_diffrn_standards_interval_count 97
_diffrn_standards_number 3
_exptl_absorpt_coefficient_mu 2.164
_exptl_absorpt_correction_T_max 0.649
_exptl_absorpt_correction_T_min 0.469
_exptl_absorpt_correction_type '\y scan'
_exptl_absorpt_process_details '(North et al., 1968)'
_exptl_crystal_colour Yellow
_exptl_crystal_density_diffrn 1.972
_exptl_crystal_density_method 'not measured'
_exptl_crystal_description Cubic
_exptl_crystal_F_000 738
_exptl_crystal_size_max 0.40
_exptl_crystal_size_mid 0.30
_exptl_crystal_size_min 0.20
_refine_diff_density_max 1.61
_refine_diff_density_min -0.778
_refine_ls_extinction_method none
_refine_ls_goodness_of_fit_ref 1.063
_refine_ls_hydrogen_treatment mixed
_refine_ls_matrix_type full
_refine_ls_number_parameters 424
_refine_ls_number_reflns 5757
_refine_ls_number_restraints 0
_refine_ls_restrained_S_all 1.063
_refine_ls_R_factor_gt 0.0338
_refine_ls_shift/su_max 0
_refine_ls_structure_factor_coef Fsqd
_refine_ls_weighting_details 'calc w = 1/[\s^2^(Fo^2^)+(0.0273P)^2^+0.4061P] where P = (Fo^2^+2Fc^2^)/3'
_refine_ls_weighting_scheme calc
_refine_ls_wR_factor_ref 0.0766
_reflns_number_gt 4661
_reflns_number_total 5757
_reflns_threshold_expression I>2\s(I)
_cod_data_source_file ac6003.cif
_cod_data_source_block I
_cod_original_cell_volume 1258.88(14)
_cod_database_code 2201010
_cod_database_fobs_code 2201010

loop_
_symmetry_equiv_pos_as_xyz
'x, y, z'
'-x, -y, -z'

loop_
_atom_site_label
_atom_site_fract_x
_atom_site_fract_y
_atom_site_fract_z
_atom_site_U_iso_or_equiv
_atom_site_adp_type
_atom_site_calc_flag
_atom_site_refinement_flags
_atom_site_occupancy
_atom_site_disorder_assembly
_atom_site_disorder_group
_atom_site_type_symbol
Nd 0.47885(3) 0.24023(2) 0.029077(16) 0.02773(7) Uani d . 1 . . Nd
OW2 0.4347(5) 0.4537(3) -0.0754(2) 0.0405(7) Uani d . 1 . . O
OW3 0.7371(4) 0.2741(4) 0.0358(3) 0.0480(9) Uani d . 1 . . O
OW4 0.6747(4) 0.0345(3) 0.0052(2) 0.0510(8) Uani d . 1 . . O
O1 0.3800(3) 0.3691(3) 0.1497(2) 0.0343(6) Uani d . 1 . . O
C1 0.2710(5) 0.3515(4) 0.2309(3) 0.0319(9) Uani d . 1 . . C
C2 0.1044(5) 0.3538(4) 0.2314(3) 0.0358(9) Uani d . 1 . . C
C3 -0.0104(6) 0.3318(4) 0.3198(4) 0.0463(11) Uani d . 1 . . C
H3 -0.1188 0.3375 0.3159 0.056 Uiso calc R 1 . . H
C4 0.0360(7) 0.3016(5) 0.4130(4) 0.0552(13) Uani d . 1 . . C
H4 -0.0398 0.2849 0.4723 0.066 Uiso calc R 1 . . H
C5 0.1946(7) 0.2962(4) 0.4182(3) 0.0510(13) Uani d . 1 . . C
H5 0.2274 0.2737 0.4811 0.061 Uiso calc R 1 . . H
C6 0.3055(6) 0.3239(4) 0.3308(3) 0.0378(10) Uani d . 1 . . C
N1 0.0479(5) 0.3836(3) 0.1359(3) 0.0388(8) Uani d . 1 . . N
O2 0.1506(4) 0.3618(3) 0.0567(2) 0.0430(7) Uani d . 1 . . O
O3 -0.1033(4) 0.4290(3) 0.1356(3) 0.0590(9) Uani d . 1 . . O
N2 0.4708(5) 0.3215(4) 0.3412(3) 0.0467(10) Uani d . 1 . . N
O4 0.5332(5) 0.3987(4) 0.2870(3) 0.0799(13) Uani d . 1 . . O
O5 0.5370(6) 0.2406(5) 0.4056(3) 0.1046(18) Uani d . 1 . . O
O6 0.3291(4) 0.1088(3) 0.1382(2) 0.0404(7) Uani d . 1 . . O
C7 0.2990(5) 0.0514(4) 0.2307(3) 0.0319(9) Uani d . 1 . . C
C8 0.4084(5) 0.0100(4) 0.3022(3) 0.0377(10) Uani d . 1 . . C
C9 0.3683(7) -0.0533(4) 0.4008(3) 0.0482(12) Uani d . 1 . . C
H9 0.4438 -0.0782 0.4449 0.058 Uiso calc R 1 . . H
C10 0.2180(7) -0.0797(5) 0.4339(4) 0.0580(14) Uani d . 1 . . C
H10 0.1913 -0.1219 0.5001 0.07 Uiso calc R 1 . . H
C11 0.1073(7) -0.0427(5) 0.3676(4) 0.0557(13) Uani d . 1 . . C
H11 0.0059 -0.061 0.3884 0.067 Uiso calc R 1 . . H
C12 0.1475(6) 0.0208(4) 0.2716(3) 0.0419(10) Uani d . 1 . . C
N3 0.5686(5) 0.0335(4) 0.2745(3) 0.0468(10) Uani d . 1 . . N
O7 0.5981(4) 0.1122(3) 0.1981(2) 0.0517(9) Uani d . 1 . . O
O8 0.6747(5) -0.0260(4) 0.3281(3) 0.0890(15) Uani d . 1 . . O
N4 0.0234(6) 0.0633(6) 0.2048(4) 0.0619(13) Uani d . 1 . . N
O9 0.0352(15) 0.043(3) 0.1348(11) 0.111(11) Uani d P 0.47(3) . . O
O9A -0.0115(17) -0.0289(12) 0.1849(18) 0.079(6) Uani d P 0.53(3) . . O
O10 -0.111(2) 0.1584(19) 0.238(3) 0.102(11) Uani d P 0.43(3) . . O
O10A -0.024(3) 0.1580(13) 0.1639(15) 0.081(7) Uani d P 0.57(3) . . O
O11 0.3805(4) 0.2183(3) -0.1017(2) 0.0400(7) Uani d . 1 . . O
C13 0.3669(5) 0.2753(4) -0.1939(3) 0.0311(9) Uani d . 1 . . C
C14 0.4958(6) 0.3123(4) -0.2698(3) 0.0370(10) Uani d . 1 . . C
C15 0.4717(7) 0.3716(4) -0.3694(3) 0.0476(12) Uani d . 1 . . C
H15 0.5602 0.3924 -0.4174 0.057 Uiso calc R 1 . . H
C16 0.3198(7) 0.3992(5) -0.3970(3) 0.0534(13) Uani d . 1 . . C
H16 0.3054 0.4374 -0.4635 0.064 Uiso calc R 1 . . H
C17 0.1866(7) 0.3696(4) -0.3242(4) 0.0495(12) Uani d . 1 . . C
H17 0.0809 0.3914 -0.3408 0.059 Uiso calc R 1 . . H
C18 0.2132(6) 0.3085(4) -0.2287(3) 0.0357(9) Uani d . 1 . . C
N5 0.6578(5) 0.2921(4) -0.2459(3) 0.0466(10) Uani d . 1 . . N
O12 0.6827(4) 0.2511(3) -0.1579(2) 0.0503(8) Uani d . 1 . . O
O13 0.7696(5) 0.3176(4) -0.3162(3) 0.0746(12) Uani d . 1 . . O
N6 0.0700(5) 0.2838(4) -0.1538(3) 0.0413(9) Uani d . 1 . . N
O14 0.0842(5) 0.1831(3) -0.0985(3) 0.0674(11) Uani d . 1 . . O
O15 -0.0617(4) 0.3680(3) -0.1469(3) 0.0614(10) Uani d . 1 . . O
H18 0.343(10) 0.504(7) -0.081(6) 0.14(4) Uiso d . 1 . . H
H19 0.508(9) 0.499(7) -0.109(5) 0.12(3) Uiso d . 1 . . H
H20 0.798(7) 0.227(5) 0.078(4) 0.07(2) Uiso d . 1 . . H
H21 0.813(9) 0.267(7) -0.013(5) 0.11(3) Uiso d . 1 . . H
H22 0.6731 -0.0070 -0.0360 0.109(15) Uiso d . 1 . . H
H23 0.6594 -0.0130 0.0706 0.107(14) Uiso d . 1 . . H

loop_
_atom_site_aniso_label
_atom_site_aniso_U_11
_atom_site_aniso_U_22
_atom_site_aniso_U_33
_atom_site_aniso_U_12
_atom_site_aniso_U_13
_atom_site_aniso_U_23
Nd 0.02648(11) 0.03081(12) 0.02714(11) -0.01243(8) -0.00729(8) -0.00079(8)
OW2 0.045(2) 0.0330(16) 0.0449(18) -0.0194(16) -0.0144(16) 0.0057(14)
OW3 0.0330(19) 0.067(2) 0.048(2) -0.0238(18) -0.0123(18) -0.0024(19)
OW4 0.051(2) 0.0364(17) 0.057(2) -0.0049(16) -0.0094(17) -0.0076(15)
O1 0.0320(15) 0.0431(16) 0.0297(14) -0.0164(13) -0.0040(12) -0.0054(12)
C1 0.035(2) 0.030(2) 0.032(2) -0.0096(18) -0.0078(18) -0.0071(17)
C2 0.033(2) 0.033(2) 0.039(2) -0.0121(18) -0.0058(19) -0.0019(18)
C3 0.038(3) 0.044(3) 0.055(3) -0.018(2) 0.003(2) -0.012(2)
C4 0.061(3) 0.062(3) 0.041(3) -0.032(3) 0.014(2) -0.013(2)
C5 0.070(4) 0.054(3) 0.030(2) -0.027(3) -0.005(2) -0.003(2)
C6 0.042(3) 0.040(2) 0.032(2) -0.013(2) -0.0070(19) -0.0062(18)
N1 0.032(2) 0.0325(19) 0.052(2) -0.0100(16) -0.0167(18) 0.0004(17)
O2 0.0417(18) 0.0497(19) 0.0366(16) -0.0141(15) -0.0126(15) -0.0019(14)
O3 0.0309(18) 0.063(2) 0.077(3) -0.0092(16) -0.0204(18) -0.0010(19)
N2 0.051(2) 0.057(3) 0.032(2) -0.013(2) -0.0164(19) -0.0048(18)
O4 0.087(3) 0.092(3) 0.083(3) -0.059(3) -0.045(3) 0.015(2)
O5 0.078(3) 0.144(4) 0.070(3) -0.039(3) -0.045(3) 0.050(3)
O6 0.0413(18) 0.0511(18) 0.0295(15) -0.0247(15) -0.0120(13) 0.0095(13)
C7 0.032(2) 0.029(2) 0.031(2) -0.0109(17) -0.0048(17) 0.0005(16)
C8 0.035(2) 0.037(2) 0.037(2) -0.0134(19) -0.0064(19) 0.0024(18)
C9 0.059(3) 0.043(3) 0.037(2) -0.017(2) -0.014(2) 0.006(2)
C10 0.066(4) 0.063(3) 0.035(2) -0.033(3) 0.002(3) 0.011(2)
C11 0.050(3) 0.058(3) 0.054(3) -0.031(3) -0.001(3) 0.008(2)
C12 0.039(3) 0.042(2) 0.041(2) -0.017(2) -0.008(2) 0.004(2)
N3 0.042(2) 0.053(2) 0.043(2) -0.0176(19) -0.0180(19) 0.0070(19)
O7 0.046(2) 0.065(2) 0.0438(18) -0.0307(17) -0.0169(16) 0.0162(16)
O8 0.062(3) 0.119(4) 0.076(3) -0.041(3) -0.045(2) 0.044(3)
N4 0.037(3) 0.086(4) 0.061(3) -0.034(3) -0.016(2) 0.016(3)
O9 0.049(6) 0.22(3) 0.047(7) -0.022(10) -0.009(5) -0.022(11)
O9A 0.061(7) 0.073(7) 0.128(14) -0.010(5) -0.031(8) -0.058(8)
O10 0.033(7) 0.082(10) 0.22(3) 0.010(6) -0.049(12) -0.095(13)
O10A 0.080(12) 0.063(7) 0.117(12) -0.046(8) -0.073(10) 0.040(7)
O11 0.0473(19) 0.0528(18) 0.0283(15) -0.0266(15) -0.0096(14) -0.0038(13)
C13 0.037(2) 0.031(2) 0.029(2) -0.0118(18) -0.0070(18) -0.0086(16)
C14 0.044(3) 0.038(2) 0.033(2) -0.015(2) -0.0059(19) -0.0107(18)
C15 0.061(3) 0.049(3) 0.032(2) -0.024(2) 0.000(2) -0.006(2)
C16 0.074(4) 0.058(3) 0.033(2) -0.029(3) -0.020(3) 0.003(2)
C17 0.058(3) 0.049(3) 0.047(3) -0.018(2) -0.020(2) -0.004(2)
C18 0.042(2) 0.037(2) 0.034(2) -0.017(2) -0.0096(19) -0.0058(18)
N5 0.043(2) 0.050(2) 0.048(2) -0.020(2) -0.0010(19) -0.0124(19)
O12 0.0361(18) 0.067(2) 0.0467(19) -0.0181(16) -0.0071(15) -0.0076(17)
O13 0.053(2) 0.116(4) 0.058(2) -0.048(2) 0.0115(19) -0.012(2)
N6 0.037(2) 0.043(2) 0.048(2) -0.0171(18) -0.0138(18) -0.0036(18)
O14 0.052(2) 0.050(2) 0.086(3) -0.0230(18) -0.017(2) 0.022(2)
O15 0.040(2) 0.050(2) 0.088(3) -0.0151(17) -0.008(2) -0.006(2)

loop_
_atom_type_symbol
_atom_type_description
_atom_type_scat_dispersion_real
_atom_type_scat_dispersion_imag
_atom_type_scat_source
C C 0.0033 0.0016 'International Tables Vol C Tables 4.2.6.8 and 6.1.1.4'
H H 0 0 'International Tables Vol C Tables 4.2.6.8 and 6.1.1.4'
N N 0.0061 0.0033 'International Tables Vol C Tables 4.2.6.8 and 6.1.1.4'
O O 0.0106 0.006 'International Tables Vol C Tables 4.2.6.8 and 6.1.1.4'
Nd Nd -0.1943 3.0179 'International Tables Vol C Tables 4.2.6.8 and 6.1.1.4'

loop_
_geom_angle_atom_site_label_1
_geom_angle_atom_site_label_2
_geom_angle_atom_site_label_3
_geom_angle
O11 Nd O6 86.95(10)
O11 Nd O1 136.42(10)
O6 Nd O1 89.46(10)
O11 Nd OW3 132.53(12)
O6 Nd OW3 131.80(12)
O1 Nd OW3 78.57(12)
O11 Nd OW4 80.95(11)
O6 Nd OW4 78.21(11)
O1 Nd OW4 140.36(10)
OW3 Nd OW4 82.11(12)
O11 Nd OW2 80.82(11)
O6 Nd OW2 141.34(12)
O1 Nd OW2 75.33(10)
OW3 Nd OW2 80.40(13)
OW4 Nd OW2 134.62(12)
O11 Nd O7 141.73(11)
O6 Nd O7 64.57(10)
O1 Nd O7 71.63(10)
OW3 Nd O7 67.34(12)
OW4 Nd O7 69.04(11)
OW2 Nd O7 137.35(11)
O11 Nd O2 74.18(10)
O6 Nd O2 70.41(10)
O1 Nd O2 63.80(9)
OW3 Nd O2 137.03(11)
OW4 Nd O2 140.51(11)
OW2 Nd O2 70.99(11)
O7 Nd O2 115.25(10)
O11 Nd O12 62.96(10)
O6 Nd O12 137.18(10)
O1 Nd O12 133.36(10)
OW3 Nd O12 69.57(12)
OW4 Nd O12 68.03(11)
OW2 Nd O12 66.65(11)
O7 Nd O12 121.84(10)
O2 Nd O12 122.88(9)
Nd OW2 H18 125(6)
Nd OW2 H19 132(4)
H18 OW2 H19 103(6)
Nd OW3 H20 121(4)
Nd OW3 H21 118(5)
H20 OW3 H21 94(6)
Nd OW4 H22 126.5
Nd OW4 H23 102.0
H22 OW4 H23 106.2
C1 O1 Nd 122.7(2)
O1 C1 C6 123.3(4)
O1 C1 C2 124.3(4)
C6 C1 C2 112.4(4)
C3 C2 C1 123.5(4)
C3 C2 N1 117.1(4)
C1 C2 N1 119.3(4)
C4 C3 C2 120.0(5)
C4 C3 H3 120
C2 C3 H3 120
C5 C4 C3 119.6(5)
C5 C4 H4 120.2
C3 C4 H4 120.2
C4 C5 C6 120.3(5)
C4 C5 H5 119.9
C6 C5 H5 119.9
C5 C6 C1 124.0(4)
C5 C6 N2 117.9(4)
C1 C6 N2 118.1(4)
O3 N1 O2 121.3(4)
O3 N1 C2 118.1(4)
O2 N1 C2 120.6(3)
N1 O2 Nd 130.5(2)
O4 N2 O5 123.4(5)
O4 N2 C6 119.7(4)
O5 N2 C6 116.9(4)
C7 O6 Nd 143.6(3)
O6 C7 C12 121.5(4)
O6 C7 C8 126.0(4)
C12 C7 C8 112.4(4)
C9 C8 C7 122.9(4)
C9 C8 N3 116.6(4)
C7 C8 N3 120.5(4)
C10 C9 C8 120.6(5)
C10 C9 H9 119.7
C8 C9 H9 119.7
C9 C10 C11 119.1(4)
C9 C10 H10 120.4
C11 C10 H10 120.4
C12 C11 C10 119.5(5)
C12 C11 H11 120.3
C10 C11 H11 120.3
C11 C12 C7 125.4(4)
C11 C12 N4 117.9(4)
C7 C12 N4 116.6(4)
O8 N3 O7 120.9(4)
O8 N3 C8 118.5(4)
O7 N3 C8 120.6(4)
N3 O7 Nd 139.8(3)
O10A N4 O9A 120.5(10)
O9 N4 O10 120.3(15)
O9A N4 O10 117.5(9)
O9 N4 C12 129.2(10)
O10A N4 C12 125.3(7)
O9A N4 C12 113.6(7)
O10 N4 C12 109.4(10)
C13 O11 Nd 136.7(3)
O11 C13 C14 125.8(4)
O11 C13 C18 121.0(4)
C14 C13 C18 113.2(4)
C15 C14 C13 122.2(4)
C15 C14 N5 117.2(4)
C13 C14 N5 120.6(4)
C16 C15 C14 120.9(5)
C16 C15 H15 119.5
C14 C15 H15 119.5
C15 C16 C17 119.3(4)
C15 C16 H16 120.4
C17 C16 H16 120.4
C18 C17 C16 119.2(5)
C18 C17 H17 120.4
C16 C17 H17 120.4
C17 C18 C13 125.2(4)
C17 C18 N6 117.6(4)
C13 C18 N6 117.0(4)
O12 N5 O13 121.2(4)
O12 N5 C14 120.7(4)
O13 N5 C14 118.0(4)
N5 O12 Nd 134.3(3)
O14 N6 O15 121.7(4)
O14 N6 C18 120.1(4)
O15 N6 C18 118.1(4)

loop_
_geom_bond_atom_site_label_1
_geom_bond_atom_site_label_2
_geom_bond_site_symmetry_2
_geom_bond_distance
_geom_bond_publ_flag
Nd O11 . 2.311(3) y
Nd O6 . 2.341(3) y
Nd O1 . 2.372(3) y
Nd OW3 . 2.433(3) y
Nd OW4 . 2.480(3) y
Nd OW2 . 2.493(3) y
Nd O7 . 2.661(3) y
Nd O2 . 2.667(3) y
Nd O12 . 2.730(3) y
OW2 H18 . 0.82(8) ?
OW2 H19 . 0.93(8) ?
OW3 H20 . 0.84(6) ?
OW3 H21 . 0.81(7) ?
OW4 H22 . 0.865 ?
OW4 H23 . 0.937 ?
O1 C1 . 1.287(5) y
C1 C6 . 1.424(5) ?
C1 C2 . 1.429(6) ?
C2 C3 . 1.388(6) ?
C2 N1 . 1.446(5) ?
C3 C4 . 1.375(7) ?
C3 H3 . 0.93 ?
C4 C5 . 1.370(7) ?
C4 H4 . 0.93 ?
C5 C6 . 1.376(6) ?
C5 H5 . 0.93 ?
C6 N2 . 1.463(6) ?
N1 O3 . 1.226(4) y
N1 O2 . 1.245(4) y
N2 O4 . 1.203(5) y
N2 O5 . 1.205(5) y
O6 C7 . 1.284(4) y
C7 C12 . 1.414(6) ?
C7 C8 . 1.422(6) ?
C8 C9 . 1.388(6) ?
C8 N3 . 1.442(6) ?
C9 C10 . 1.375(7) ?
C9 H9 . 0.93 ?
C10 C11 . 1.380(7) ?
C10 H10 . 0.93 ?
C11 C12 . 1.361(6) ?
C11 H11 . 0.93 ?
C12 N4 . 1.467(6) ?
N3 O8 . 1.226(5) y
N3 O7 . 1.240(5) y
N4 O9 . 1.036(15) ?
N4 O10A . 1.091(11) ?
N4 O9A . 1.345(12) ?
N4 O10 . 1.383(14) ?
O9 O9A . 1.072(19) ?
O9 O10A . 1.40(4) ?
O10 O10A . 1.11(2) ?
O11 C13 . 1.287(5) y
C13 C14 . 1.420(6) ?
C13 C18 . 1.420(6) ?
C14 C15 . 1.401(6) ?
C14 N5 . 1.447(6) ?
C15 C16 . 1.367(7) ?
C15 H15 . 0.93 ?
C16 C17 . 1.396(7) ?
C16 H16 . 0.93 ?
C17 C18 . 1.361(6) ?
C17 H17 . 0.93 ?
C18 N6 . 1.453(5) ?
N5 O12 . 1.232(5) y
N5 O13 . 1.236(5) y
N6 O14 . 1.211(5) y
N6 O15 . 1.222(5) y

loop_
_geom_hbond_atom_site_label_D
_geom_hbond_atom_site_label_H
_geom_hbond_atom_site_label_A
_geom_hbond_site_symmetry_A
_geom_hbond_distance_DH
_geom_hbond_distance_HA
_geom_hbond_distance_DA
_geom_hbond_angle_DHA
OW2 H18 O3 2_565 0.82(8) 2.19(8) 2.939(5) 152(7)
OW2 H19 O1 2_665 0.93(8) 2.00(8) 2.889(4) 161(6)
OW2 H19 O4 2_665 0.93(8) 2.49(7) 2.976(5) 113(5)
OW3 H20 O10 1_655 0.84(6) 2.39(7) 3.17(3) 155(5)
OW3 H20 O9 1_655 0.84(6) 2.51(6) 3.28(2) 154(5)
OW3 H21 O15 1_655 0.81(7) 2.17(7) 2.862(5) 144(7)
OW3 H21 O14 1_655 0.81(7) 2.33(7) 3.088(5) 156(7)
OW3 H21 N6 1_655 0.81(7) 2.57(7) 3.365(5) 166(7)
OW4 H22 O6 2_655 0.865 2.115(3) 2.979(5) 179.0(2)
OW4 H23 O14 2_655 0.937 2.445(4) 2.908(5) 110.5(2)
OW4 H23 O11 2_655 0.937 2.483(3) 3.084(4) 122.0(2)

loop_
_geom_torsion_atom_site_label_1
_geom_torsion_atom_site_label_2
_geom_torsion_atom_site_label_3
_geom_torsion_atom_site_label_4
_geom_torsion
O11 Nd O1 C1 78.8(3)
O6 Nd O1 C1 -6.2(3)
OW3 Nd O1 C1 -139.2(3)
OW4 Nd O1 C1 -76.8(3)
OW2 Nd O1 C1 137.9(3)
O7 Nd O1 C1 -69.5(3)
O2 Nd O1 C1 62.2(3)
O12 Nd O1 C1 173.7(3)
Nd O1 C1 C6 117.5(4)
Nd O1 C1 C2 -60.6(5)
O1 C1 C2 C3 178.4(4)
C6 C1 C2 C3 0.1(6)
O1 C1 C2 N1 -3.3(6)
C6 C1 C2 N1 178.4(4)
C1 C2 C3 C4 -2.4(7)
N1 C2 C3 C4 179.3(4)
C2 C3 C4 C5 1.5(7)
C3 C4 C5 C6 1.7(8)
C4 C5 C6 C1 -4.2(7)
C4 C5 C6 N2 177.6(5)
O1 C1 C6 C5 -175.1(4)
C2 C1 C6 C5 3.2(6)
O1 C1 C6 N2 3.1(6)
C2 C1 C6 N2 -178.6(4)
C3 C2 N1 O3 24.8(6)
C1 C2 N1 O3 -153.6(4)
C3 C2 N1 O2 -154.2(4)
C1 C2 N1 O2 27.4(6)
O3 N1 O2 Nd -171.3(3)
C2 N1 O2 Nd 7.6(5)
O11 Nd O2 N1 152.0(4)
O6 Nd O2 N1 59.6(3)
O1 Nd O2 N1 -39.9(3)
OW3 Nd O2 N1 -71.4(4)
OW4 Nd O2 N1 98.9(4)
OW2 Nd O2 N1 -122.5(3)
O7 Nd O2 N1 11.8(4)
O12 Nd O2 N1 -166.3(3)
C5 C6 N2 O4 -140.6(5)
C1 C6 N2 O4 41.1(6)
C5 C6 N2 O5 39.0(7)
C1 C6 N2 O5 -139.4(5)
O11 Nd O6 C7 175.5(5)
O1 Nd O6 C7 -48.0(5)
OW3 Nd O6 C7 26.1(5)
OW4 Nd O6 C7 94.1(5)
OW2 Nd O6 C7 -113.3(5)
O7 Nd O6 C7 21.9(4)
O2 Nd O6 C7 -110.2(5)
O12 Nd O6 C7 132.1(4)
Nd O6 C7 C12 153.7(4)
Nd O6 C7 C8 -27.3(7)
O6 C7 C8 C9 -179.0(4)
C12 C7 C8 C9 0.1(6)
O6 C7 C8 N3 1.4(7)
C12 C7 C8 N3 -179.5(4)
C7 C8 C9 C10 0.3(7)
N3 C8 C9 C10 179.9(5)
C8 C9 C10 C11 0.2(8)
C9 C10 C11 C12 -1.1(8)
C10 C11 C12 C7 1.6(8)
C10 C11 C12 N4 -177.3(5)
O6 C7 C12 C11 178.1(5)
C8 C7 C12 C11 -1.0(7)
O6 C7 C12 N4 -3.0(7)
C8 C7 C12 N4 177.9(4)
C9 C8 N3 O8 16.8(7)
C7 C8 N3 O8 -163.6(5)
C9 C8 N3 O7 -163.3(4)
C7 C8 N3 O7 16.3(7)
O8 N3 O7 Nd 163.5(4)
C8 N3 O7 Nd -16.4(7)
O11 Nd O7 N3 -44.1(6)
O6 Nd O7 N3 1.7(5)
O1 Nd O7 N3 100.2(5)
OW3 Nd O7 N3 -174.9(5)
OW4 Nd O7 N3 -84.8(5)
OW2 Nd O7 N3 141.2(5)
O2 Nd O7 N3 52.3(5)
O12 Nd O7 N3 -129.6(5)
C11 C12 N4 O9 -121(3)
C7 C12 N4 O9 60(3)
C11 C12 N4 O10A 126.9(18)
C7 C12 N4 O10A -52.1(19)
C11 C12 N4 O9A -62.5(12)
C7 C12 N4 O9A 118.5(12)
C11 C12 N4 O10 71.0(17)
C7 C12 N4 O10 -108.0(16)
C12 N4 O9 O10A -130.3(19)
C12 N4 O10A O9 133.5(16)
O6 Nd O11 C13 163.1(4)
O1 Nd O11 C13 77.1(4)
OW3 Nd O11 C13 -47.9(5)
OW4 Nd O11 C13 -118.4(4)
OW2 Nd O11 C13 19.9(4)
O7 Nd O11 C13 -156.5(4)
O2 Nd O11 C13 92.6(4)
O12 Nd O11 C13 -48.5(4)
Nd O11 C13 C14 48.5(6)
Nd O11 C13 C18 -130.9(4)
O11 C13 C14 C15 178.5(4)
C18 C13 C14 C15 -2.1(6)
O11 C13 C14 N5 -2.9(6)
C18 C13 C14 N5 176.5(4)
C13 C14 C15 C16 1.7(7)
N5 C14 C15 C16 -177.0(4)
C14 C15 C16 C17 1.1(7)
C15 C16 C17 C18 -3.2(7)
C16 C17 C18 C13 2.7(7)
C16 C17 C18 N6 177.5(4)
O11 C13 C18 C17 179.3(4)
C14 C13 C18 C17 -0.1(6)
O11 C13 C18 N6 4.6(6)
C14 C13 C18 N6 -174.9(3)
C15 C14 N5 O12 173.2(4)
C13 C14 N5 O12 -5.5(6)
C15 C14 N5 O13 -6.5(6)
C13 C14 N5 O13 174.8(4)
O13 N5 O12 Nd 159.1(3)
C14 N5 O12 Nd -20.6(6)
O11 Nd O12 N5 35.5(4)
O6 Nd O12 N5 85.8(4)
O1 Nd O12 N5 -94.1(4)
OW3 Nd O12 N5 -144.1(4)
OW4 Nd O12 N5 126.4(4)
OW2 Nd O12 N5 -56.0(4)
O7 Nd O12 N5 171.6(4)
O2 Nd O12 N5 -10.5(4)
C17 C18 N6 O14 135.2(5)
C13 C18 N6 O14 -49.7(6)
C17 C18 N6 O15 -46.8(6)
C13 C18 N6 O15 128.4(4)
